data_4316227
loop_
_publ_author_name
'Jonathan Bould'
'Carmen Cunchillos'
'Fernando J. Lahoz'
'Luis A. Oro'
'John D. Kennedy'
'Ram\'on Mac\'ias'

_publ_contact_author_address
;
  Dr. Fernando J. Lahoz
  Departamento de Qu\'imica Inorg\'anica - I.C.M.A.
  Facultad de Ciencias
  Universidad de Zaragoza - C.S.I.C.
  50009 Zaragoza, Spain
;
_publ_contact_author_email lahoz@unizar.es
_publ_contact_author_fax '+34 976 761187'
_publ_contact_author_name 'Dr. Fernando J. Lahoz'
_publ_contact_author_phone '+34 976 761147'
_publ_section_title
;
 New Iridathiaboranes with Reversible Isonido\\leftarrow\\rightarrowNido
 Cluster Flexibility
;
_journal_name_full 'Inorganic Chemistry'
_journal_page_first 7353
_journal_page_last 7361
_journal_paper_doi 10.1021/ic1004769
_journal_volume 49
_journal_year 2010
_chemical_formula_moiety 'C6 H28 B9 Ir P2 S'
_chemical_formula_sum 'C6 H28 B9 Ir P2 S'
_chemical_formula_weight 483.77
_chemical_name_systematic
; 
 ? 
;
_space_group_IT_number 14
_symmetry_cell_setting monoclinic
_symmetry_space_group_name_Hall '-P 2yn'
_symmetry_space_group_name_H-M 'P 1 21/n 1'
_atom_sites_solution_hydrogens geom
_atom_sites_solution_primary direct
_atom_sites_solution_secondary difmap
_audit_creation_method SHELXL-97
_cell_angle_alpha 90.00
_cell_angle_beta 92.848(3)
_cell_angle_gamma 90.00
_cell_formula_units_Z 4
_cell_length_a 9.1310(18)
_cell_length_b 14.686(3)
_cell_length_c 13.314(3)
_cell_measurement_reflns_used 9485
_cell_measurement_temperature 100(2)
_cell_measurement_theta_max 28.11
_cell_measurement_theta_min 2.629
_cell_volume 1783.2(6)
_computing_cell_refinement 'SAINT+ v. 6.45 (Bruker AXS, 2003)'
_computing_data_collection 'SMART v. 5.611 (Bruker AXS, 2000)'
_computing_data_reduction 'SAINT+ v. 6.45 (Bruker AXS, 2003)'
_computing_molecular_graphics 'XP program, SHELXTL v6.12, Bruker2000'
_computing_publication_material 'XCIF program, SHELXTLv6.12, BrukerAXS'
_computing_structure_refinement 'SHELXL-97 (Sheldrick, 1997)'
_computing_structure_solution 'SHELXS-97 (Sheldrick, 1990)'
_diffrn_ambient_temperature 100(2)
_diffrn_detector_area_resol_mean 8.26
_diffrn_measured_fraction_theta_full 0.997
_diffrn_measured_fraction_theta_max 0.961
_diffrn_measurement_device_type 'Bruker SMART APEX CCD system'
_diffrn_measurement_method '\w rotations with narrow frames'
_diffrn_radiation_monochromator graphite
_diffrn_radiation_source 'fine-focus sealed tube'
_diffrn_radiation_type MoK\a
_diffrn_radiation_wavelength 0.71073
_diffrn_reflns_av_R_equivalents 0.0393
_diffrn_reflns_av_sigmaI/netI 0.0292
_diffrn_reflns_limit_h_max 11
_diffrn_reflns_limit_h_min -11
_diffrn_reflns_limit_k_max 19
_diffrn_reflns_limit_k_min -18
_diffrn_reflns_limit_l_max 17
_diffrn_reflns_limit_l_min -17
_diffrn_reflns_number 21630
_diffrn_reflns_theta_full 27.50
_diffrn_reflns_theta_max 28.43
_diffrn_reflns_theta_min 2.07
_diffrn_standards_decay_% 'no decay'
_exptl_absorpt_coefficient_mu 7.761
_exptl_absorpt_correction_T_max 0.5756
_exptl_absorpt_correction_T_min 0.3059
_exptl_absorpt_correction_type multi-scan
_exptl_absorpt_process_details
;
 SADABS: Area-Detector Absorption Correction. (1996)  Bruker-AXS 
 within SAINT+ package, v. 6.45.                    
;
_exptl_crystal_colour yellow
_exptl_crystal_density_diffrn 1.802
_exptl_crystal_density_method 'not measured'
_exptl_crystal_description block
_exptl_crystal_F_000 928
_exptl_crystal_size_max 0.20
_exptl_crystal_size_mid 0.08
_exptl_crystal_size_min 0.08
_refine_diff_density_max 1.653
_refine_diff_density_min -3.748
_refine_diff_density_rms 0.182
_refine_ls_extinction_method none
_refine_ls_goodness_of_fit_ref 1.484
_refine_ls_hydrogen_treatment mixed
_refine_ls_matrix_type full
_refine_ls_number_parameters 200
_refine_ls_number_reflns 4311
_refine_ls_number_restraints 40
_refine_ls_restrained_S_all 1.479
_refine_ls_R_factor_all 0.0501
_refine_ls_R_factor_gt 0.0487
_refine_ls_shift/su_max 0.002
_refine_ls_shift/su_mean 0.000
_refine_ls_structure_factor_coef Fsqd
_refine_ls_weighting_details 'calc w=1/[\s^2^(Fo^2^)+(0.0000P)^2^+21.6086P] where P=(Fo^2^+2Fc^2^)/3'
_refine_ls_weighting_scheme calc
_refine_ls_wR_factor_gt 0.1071
_refine_ls_wR_factor_ref 0.1075
_reflns_number_gt 4203
_reflns_number_total 4311
_reflns_threshold_expression >2sigma(I)
_cod_data_source_file ic1004769_si_002_3.cif
_cod_data_source_block compound_6
_cod_depositor_comments
;
The following automatic conversions were performed:

'_symmetry_cell_setting' value 'Monoclinic' changed to 'monoclinic'
according to the built-in table from CIF Core dictionary named
'cif_core.dic' version 2.4.1 from 2010-06-29.

Automatic conversion script
Id: cif_fix_values 1646 2011-03-28 12:23:43Z adriana 
;
_cod_original_sg_symbol_H-M 'P 21/n'
_cod_database_code 4316227

loop_
_symmetry_equiv_pos_as_xyz
'x, y, z'
'-x+1/2, y+1/2, -z+1/2'
'-x, -y, -z'
'x-1/2, -y-1/2, z-1/2'

loop_
_atom_site_label
_atom_site_type_symbol
_atom_site_fract_x
_atom_site_fract_y
_atom_site_fract_z
_atom_site_U_iso_or_equiv
_atom_site_adp_type
_atom_site_occupancy
_atom_site_symmetry_multiplicity
_atom_site_calc_flag
_atom_site_refinement_flags
_atom_site_disorder_assembly
_atom_site_disorder_group
Ir1A Ir 0.05652(4) 0.65981(4) 0.62156(8) 0.01197(18) Uani 0.879(4) 1 d PD . .
S2A S 0.0542(3) 0.8021(2) 0.7094(2) 0.0168(5) Uani 0.879(4) 1 d PD . .
B3A B -0.1002(15) 0.6414(9) 0.5002(9) 0.019(2) Uani 0.879(4) 1 d PD . .
Ir1B Ir 0.0502(3) 0.6811(3) 0.6660(6) 0.0148(12) Uani 0.121(4) 1 d PD . .
S2B S -0.061(2) 0.6235(14) 0.5113(13) 0.018(5) Uiso 0.121(4) 1 d PD . .
B3B B 0.037(9) 0.8231(19) 0.694(5) 0.000(18) Uiso 0.121(4) 1 d PD . .
P1 P -0.0004(2) 0.56298(14) 0.75362(16) 0.0208(4) Uani 1 1 d . . .
C11 C 0.1400(11) 0.4962(6) 0.8205(8) 0.038(2) Uani 1 1 d . . .
H11B H 0.2135 0.5370 0.8523 0.056 Uiso 1 1 calc R . .
H11C H 0.1871 0.4559 0.7732 0.056 Uiso 1 1 calc R . .
H11A H 0.0952 0.4596 0.8724 0.056 Uiso 1 1 calc R . .
C13 C -0.0889(12) 0.6154(7) 0.8573(7) 0.036(2) Uani 1 1 d . . .
H2A H -0.1803 0.6444 0.8324 0.054 Uiso 1 1 calc R . .
H2B H -0.0237 0.6613 0.8887 0.054 Uiso 1 1 calc R . .
H13A H -0.1108 0.5688 0.9071 0.054 Uiso 1 1 calc R . .
C12 C -0.1269(10) 0.4759(6) 0.7095(7) 0.0299(19) Uani 1 1 d . . .
H12B H -0.1573 0.4397 0.7667 0.045 Uiso 1 1 calc R . .
H12A H -0.0790 0.4362 0.6619 0.045 Uiso 1 1 calc R . .
H12C H -0.2132 0.5043 0.6759 0.045 Uiso 1 1 calc R . .
P2 P 0.3086(2) 0.64707(13) 0.61999(15) 0.0182(4) Uani 1 1 d . . .
C21 C 0.4112(9) 0.7304(6) 0.6950(6) 0.0248(17) Uani 1 1 d . . .
H21A H 0.4012 0.7174 0.7665 0.037 Uiso 1 1 calc R . .
H21C H 0.3731 0.7915 0.6795 0.037 Uiso 1 1 calc R . .
H21B H 0.5149 0.7275 0.6795 0.037 Uiso 1 1 calc R . .
C22 C 0.3962(10) 0.5411(6) 0.6576(9) 0.039(2) Uani 1 1 d . . .
H22A H 0.4971 0.5406 0.6357 0.058 Uiso 1 1 calc R . .
H22C H 0.3417 0.4900 0.6266 0.058 Uiso 1 1 calc R . .
H22B H 0.3973 0.5353 0.7310 0.058 Uiso 1 1 calc R . .
C23 C 0.3721(10) 0.6617(7) 0.4945(6) 0.032(2) Uani 1 1 d . . .
H23C H 0.3416 0.7216 0.4686 0.049 Uiso 1 1 calc R . .
H23B H 0.3298 0.6141 0.4504 0.049 Uiso 1 1 calc R . .
H23A H 0.4793 0.6574 0.4964 0.049 Uiso 1 1 calc R . .
B5 B 0.0873(10) 0.8123(6) 0.5639(7) 0.0214(18) Uani 1 1 d . . .
H5 H 0.1985 0.8407 0.5507 0.026 Uiso 1 1 d R . .
B6 B 0.0129(9) 0.7321(6) 0.4666(6) 0.0182(16) Uani 1 1 d U . .
H6 H 0.0772 0.7240 0.3977 0.022 Uiso 1 1 d R . .
B7 B -0.1994(9) 0.6925(6) 0.5936(7) 0.0179(15) Uani 1 1 d U . .
H7 H -0.2893 0.6496 0.6229 0.021 Uiso 1 1 d R . .
B4 B -0.1503(10) 0.7830(6) 0.6854(7) 0.0200(17) Uani 1 1 d . . .
H4 H -0.1918 0.7666 0.7610 0.024 Uiso 1 1 d R . .
B8 B -0.0723(10) 0.8774(6) 0.6132(7) 0.0208(17) Uani 1 1 d U . .
H8 H -0.0794 0.9524 0.6276 0.025 Uiso 1 1 calc R . .
B9 B -0.1833(10) 0.7403(7) 0.4665(7) 0.0257(18) Uani 1 1 d U . .
H9 H -0.2624 0.7375 0.3996 0.031 Uiso 1 1 calc R . .
B10 B -0.2243(10) 0.8135(7) 0.5711(8) 0.0281(19) Uani 1 1 d U . .
H10 H -0.3349 0.8466 0.5704 0.034 Uiso 1 1 calc R . .
B11 B -0.0741(10) 0.8394(7) 0.4896(7) 0.0231(16) Uani 1 1 d U . .
H11 H -0.0726 0.8941 0.4310 0.028 Uiso 1 1 calc R . .
H1 H 0.070(19) 0.571(8) 0.574(12) 0.09(6) Uiso 0.879(4) 1 d PD . .

loop_
_atom_site_aniso_label
_atom_site_aniso_U_11
_atom_site_aniso_U_22
_atom_site_aniso_U_33
_atom_site_aniso_U_23
_atom_site_aniso_U_13
_atom_site_aniso_U_12
Ir1A 0.01051(15) 0.01186(19) 0.0135(4) 0.0000(2) 0.00061(13) -0.00055(13)
S2A 0.0181(12) 0.0145(10) 0.0175(12) -0.0025(10) -0.0024(9) 0.0024(10)
B3A 0.015(5) 0.023(6) 0.018(5) 0.001(4) 0.002(4) 0.003(5)
Ir1B 0.0147(12) 0.0195(16) 0.010(3) -0.0031(16) 0.0026(10) -0.0016(9)
P1 0.0223(10) 0.0141(9) 0.0257(10) 0.0027(8) -0.0020(8) -0.0011(8)
C11 0.039(5) 0.023(4) 0.049(6) 0.020(4) -0.006(4) -0.001(4)
C13 0.054(6) 0.032(5) 0.023(4) 0.000(4) 0.006(4) 0.008(4)
C12 0.032(5) 0.023(4) 0.036(5) -0.002(4) 0.013(4) -0.015(4)
P2 0.0134(9) 0.0153(9) 0.0252(10) -0.0010(7) -0.0049(7) 0.0004(7)
C21 0.016(4) 0.035(5) 0.023(4) -0.008(3) 0.003(3) 0.000(3)
C22 0.019(4) 0.022(4) 0.075(7) 0.007(5) -0.002(4) 0.005(3)
C23 0.024(4) 0.048(6) 0.024(4) -0.002(4) 0.000(3) 0.010(4)
B5 0.016(4) 0.018(4) 0.030(5) 0.007(3) -0.006(3) -0.003(3)
B6 0.018(4) 0.022(4) 0.015(4) -0.002(3) 0.000(3) -0.003(3)
B7 0.011(3) 0.020(4) 0.022(4) 0.000(3) -0.001(3) 0.003(3)
B4 0.018(4) 0.020(4) 0.021(4) -0.004(3) 0.002(3) 0.005(3)
B8 0.024(4) 0.017(4) 0.022(4) 0.002(3) -0.004(3) 0.008(3)
B9 0.017(4) 0.036(5) 0.024(4) 0.001(3) -0.005(3) 0.001(4)
B10 0.013(4) 0.028(4) 0.044(5) 0.018(4) 0.001(3) 0.007(3)
B11 0.023(4) 0.024(4) 0.023(4) 0.007(3) 0.002(3) 0.003(3)

loop_
_atom_type_symbol
_atom_type_description
_atom_type_scat_dispersion_real
_atom_type_scat_dispersion_imag
_atom_type_scat_source
C C 0.0033 0.0016 'International Tables Vol C Tables 4.2.6.8 and 6.1.1.4'
H H 0.0000 0.0000 'International Tables Vol C Tables 4.2.6.8 and 6.1.1.4'
B B 0.0013 0.0007 'International Tables Vol C Tables 4.2.6.8 and 6.1.1.4'
P P 0.1023 0.0942 'International Tables Vol C Tables 4.2.6.8 and 6.1.1.4'
S S 0.1246 0.1234 'International Tables Vol C Tables 4.2.6.8 and 6.1.1.4'
Ir Ir -1.4442 7.9887 'International Tables Vol C Tables 4.2.6.8 and 6.1.1.4'

loop_
_geom_angle_atom_site_label_1
_geom_angle_atom_site_label_2
_geom_angle_atom_site_label_3
_geom_angle
_geom_angle_site_symmetry_1
_geom_angle_site_symmetry_3
_geom_angle_publ_flag
S2B Ir1A B3A 10.9(7) . . ?
S2B Ir1A P2 120.5(7) . . ?
B3A Ir1A P2 128.1(3) . . ?
S2B Ir1A B6 50.5(7) . . ?
B3A Ir1A B6 46.1(4) . . ?
P2 Ir1A B6 98.9(2) . . ?
S2B Ir1A P1 106.2(7) . . ?
B3A Ir1A P1 109.1(3) . . ?
P2 Ir1A P1 102.48(7) . . ?
B6 Ir1A P1 154.8(2) . . ?
S2B Ir1A B5 95.0(7) . . ?
B3A Ir1A B5 87.7(4) . . ?
P2 Ir1A B5 86.6(2) . . ?
B6 Ir1A B5 46.2(3) . . ?
P1 Ir1A B5 147.7(3) . . ?
S2B Ir1A S2A 128.2(7) . . ?
B3A Ir1A S2A 117.5(4) . . ?
P2 Ir1A S2A 96.21(9) . . ?
B6 Ir1A S2A 91.7(2) . . ?
P1 Ir1A S2A 98.96(10) . . ?
B5 Ir1A S2A 48.9(2) . . ?
S2B Ir1A B7 54.1(7) . . ?
B3A Ir1A B7 44.9(4) . . ?
P2 Ir1A B7 168.2(2) . . ?
B6 Ir1A B7 69.5(3) . . ?
P1 Ir1A B7 89.3(2) . . ?
B5 Ir1A B7 83.8(3) . . ?
S2A Ir1A B7 82.5(2) . . ?
S2B Ir1A B3B 120.8(14) . . ?
B3A Ir1A B3B 110.2(15) . . ?
P2 Ir1A B3B 99.4(18) . . ?
B6 Ir1A B3B 84.0(14) . . ?
P1 Ir1A B3B 105.2(16) . . ?
B5 Ir1A B3B 42.5(16) . . ?
S2A Ir1A B3B 8.0(13) . . ?
B7 Ir1A B3B 77.8(17) . . ?
S2B Ir1A H1 57(7) . . ?
B3A Ir1A H1 68(7) . . ?
P2 Ir1A H1 80(7) . . ?
B6 Ir1A H1 92(7) . . ?
P1 Ir1A H1 79(7) . . ?
B5 Ir1A H1 133(7) . . ?
S2A Ir1A H1 175(7) . . ?
B7 Ir1A H1 102(7) . . ?
B3B Ir1A H1 176(7) . . ?
Ir1B S2A B4 78.6(3) . . ?
Ir1B S2A B5 76.8(3) . . ?
B4 S2A B5 92.5(4) . . ?
Ir1B S2A B8 108.9(3) . . ?
B4 S2A B8 56.3(4) . . ?
B5 S2A B8 56.4(4) . . ?
B4 S2A Ir1A 79.7(3) . . ?
B5 S2A Ir1A 65.3(3) . . ?
B8 S2A Ir1A 100.8(3) . . ?
B9 B3A B7 64.9(7) . . ?
B9 B3A B6 62.7(6) . . ?
B7 B3A B6 100.8(7) . . ?
B9 B3A Ir1A 111.7(7) . . ?
B7 B3A Ir1A 75.9(5) . . ?
B6 B3A Ir1A 73.4(5) . . ?
B9 B3A Ir1B 104.1(6) . . ?
B7 B3A Ir1B 64.5(5) . . ?
B6 B3A Ir1B 75.8(5) . . ?
S2A Ir1B B3B 8.9(16) . . ?
S2A Ir1B P1 126.9(4) . . ?
B3B Ir1B P1 133(2) . . ?
S2A Ir1B B5 53.7(3) . . ?
B3B Ir1B B5 47(2) . . ?
P1 Ir1B B5 175.6(3) . . ?
S2A Ir1B S2B 126.9(5) . . ?
B3B Ir1B S2B 118.0(16) . . ?
P1 Ir1B S2B 95.1(6) . . ?
B5 Ir1B S2B 82.0(6) . . ?
S2A Ir1B B7 93.5(3) . . ?
B3B Ir1B B7 86.7(19) . . ?
P1 Ir1B B7 92.8(2) . . ?
B5 Ir1B B7 82.9(3) . . ?
S2B Ir1B B7 48.6(6) . . ?
S2A Ir1B P2 105.04(16) . . ?
B3B Ir1B P2 107(2) . . ?
P1 Ir1B P2 101.60(15) . . ?
B5 Ir1B P2 82.0(3) . . ?
S2B Ir1B P2 94.7(6) . . ?
B7 Ir1B P2 141.9(4) . . ?
S2A Ir1B B3A 118.4(3) . . ?
B3B Ir1B B3A 109.6(17) . . ?
P1 Ir1B B3A 99.2(4) . . ?
B5 Ir1B B3A 77.4(4) . . ?
S2B Ir1B B3A 9.5(5) . . ?
B7 Ir1B B3A 40.3(4) . . ?
P2 Ir1B B3A 102.1(4) . . ?
S2A Ir1B H1 160(5) . . ?
B3B Ir1B H1 153(5) . . ?
P1 Ir1B H1 73(5) . . ?
B5 Ir1B H1 106(5) . . ?
S2B Ir1B H1 42(5) . . ?
B7 Ir1B H1 86(5) . . ?
P2 Ir1B H1 66(5) . . ?
B3A Ir1B H1 51(5) . . ?
B6 S2B Ir1A 78.5(8) . . ?
B6 S2B B7 89.4(10) . . ?
Ir1A S2B B7 77.0(7) . . ?
B6 S2B Ir1B 80.0(7) . . ?
B7 S2B Ir1B 66.5(5) . . ?
B6 S2B H1 108(6) . . ?
Ir1A S2B H1 49(3) . . ?
B7 S2B H1 115(5) . . ?
Ir1B S2B H1 57(4) . . ?
B4 B3B B5 101(3) . . ?
B4 B3B Ir1B 74.3(16) . . ?
B5 B3B Ir1B 74.4(15) . . ?
B4 B3B Ir1A 76.0(12) . . ?
B5 B3B Ir1A 62.8(11) . . ?
C12 P1 C13 104.3(5) . . ?
C12 P1 C11 101.7(5) . . ?
C13 P1 C11 100.8(5) . . ?
C12 P1 Ir1B 123.1(4) . . ?
C13 P1 Ir1B 100.8(4) . . ?
C11 P1 Ir1B 122.5(3) . . ?
C12 P1 Ir1A 110.4(3) . . ?
C13 P1 Ir1A 116.1(3) . . ?
C11 P1 Ir1A 121.3(3) . . ?
P1 C11 H11B 109.5 . . ?
P1 C11 H11C 109.5 . . ?
H11B C11 H11C 109.5 . . ?
P1 C11 H11A 109.5 . . ?
H11B C11 H11A 109.5 . . ?
H11C C11 H11A 109.5 . . ?
P1 C13 H2A 109.5 . . ?
P1 C13 H2B 109.5 . . ?
H2A C13 H2B 109.5 . . ?
P1 C13 H13A 109.5 . . ?
H2A C13 H13A 109.5 . . ?
H2B C13 H13A 109.5 . . ?
P1 C12 H12B 109.5 . . ?
P1 C12 H12A 109.5 . . ?
H12B C12 H12A 109.5 . . ?
P1 C12 H12C 109.5 . . ?
H12B C12 H12C 109.5 . . ?
H12A C12 H12C 109.5 . . ?
C23 P2 C22 101.6(5) . . ?
C23 P2 C21 104.4(4) . . ?
C22 P2 C21 102.7(5) . . ?
C23 P2 Ir1A 111.3(3) . . ?
C22 P2 Ir1A 119.6(3) . . ?
C21 P2 Ir1A 115.4(3) . . ?
C23 P2 Ir1B 123.3(3) . . ?
C22 P2 Ir1B 120.7(3) . . ?
C21 P2 Ir1B 101.4(3) . . ?
P2 C21 H21A 109.5 . . ?
P2 C21 H21C 109.5 . . ?
H21A C21 H21C 109.5 . . ?
P2 C21 H21B 109.5 . . ?
H21A C21 H21B 109.5 . . ?
H21C C21 H21B 109.5 . . ?
P2 C22 H22A 109.5 . . ?
P2 C22 H22C 109.5 . . ?
H22A C22 H22C 109.5 . . ?
P2 C22 H22B 109.5 . . ?
H22A C22 H22B 109.5 . . ?
H22C C22 H22B 109.5 . . ?
P2 C23 H23C 109.5 . . ?
P2 C23 H23B 109.5 . . ?
H23C C23 H23B 109.5 . . ?
P2 C23 H23A 109.5 . . ?
H23C C23 H23A 109.5 . . ?
H23B C23 H23A 109.5 . . ?
B11 B5 B3B 106(2) . . ?
B11 B5 B6 59.3(5) . . ?
B3B B5 B6 128.3(19) . . ?
B11 B5 B8 56.5(5) . . ?
B3B B5 B8 52.4(19) . . ?
B6 B5 B8 107.6(6) . . ?
B11 B5 S2A 113.5(6) . . ?
B6 B5 S2A 124.5(5) . . ?
B8 B5 S2A 62.6(4) . . ?
B11 B5 Ir1A 106.3(5) . . ?
B3B B5 Ir1A 74.7(10) . . ?
B6 B5 Ir1A 65.4(4) . . ?
B8 B5 Ir1A 104.9(5) . . ?
S2A B5 Ir1A 65.7(3) . . ?
B11 B5 Ir1B 111.1(5) . . ?
B3B B5 Ir1B 58.7(10) . . ?
B6 B5 Ir1B 80.1(4) . . ?
B8 B5 Ir1B 94.4(5) . . ?
S2A B5 Ir1B 49.5(3) . . ?
B11 B5 H5 124.2 . . ?
B3B B5 H5 112.9 . . ?
B6 B5 H5 115.5 . . ?
B8 B5 H5 126.0 . . ?
S2A B5 H5 111.4 . . ?
Ir1A B5 H5 121.4 . . ?
Ir1B B5 H5 123.0 . . ?
B3A B6 B9 56.8(7) . . ?
B3A B6 B11 110.6(7) . . ?
B9 B6 B11 59.5(5) . . ?
B9 B6 S2B 71.2(8) . . ?
B11 B6 S2B 122.2(9) . . ?
B3A B6 B5 120.2(6) . . ?
B9 B6 B5 106.8(6) . . ?
B11 B6 B5 58.3(5) . . ?
S2B B6 B5 116.9(7) . . ?
B3A B6 Ir1A 60.5(5) . . ?
B9 B6 Ir1A 99.1(5) . . ?
B11 B6 Ir1A 107.8(5) . . ?
S2B B6 Ir1A 51.0(5) . . ?
B5 B6 Ir1A 68.4(4) . . ?
B3A B6 H6 117.7 . . ?
B9 B6 H6 124.7 . . ?
B11 B6 H6 119.1 . . ?
S2B B6 H6 112.7 . . ?
B5 B6 H6 116.9 . . ?
Ir1A B6 H6 127.0 . . ?
B3A B7 B10 111.7(7) . . ?
B3A B7 B9 56.1(6) . . ?
B10 B7 B9 59.4(6) . . ?
B3A B7 B4 131.7(7) . . ?
B10 B7 B4 55.1(5) . . ?
B9 B7 B4 107.8(6) . . ?
B10 B7 S2B 119.0(9) . . ?
B9 B7 S2B 66.9(7) . . ?
B4 B7 S2B 126.2(7) . . ?
B3A B7 Ir1A 59.2(5) . . ?
B10 B7 Ir1A 109.6(5) . . ?
B9 B7 Ir1A 95.6(5) . . ?
B4 B7 Ir1A 80.7(4) . . ?
S2B B7 Ir1A 48.9(5) . . ?
B3A B7 Ir1B 75.2(5) . . ?
B10 B7 Ir1B 103.9(5) . . ?
B9 B7 Ir1B 105.9(5) . . ?
B4 B7 Ir1B 66.2(4) . . ?
S2B B7 Ir1B 64.9(5) . . ?
B3A B7 H7 114.9 . . ?
B10 B7 H7 121.3 . . ?
B9 B7 H7 128.8 . . ?
B4 B7 H7 109.4 . . ?
S2B B7 H7 113.7 . . ?
Ir1A B7 H7 124.0 . . ?
Ir1B B7 H7 120.7 . . ?
B10 B4 B3B 108(2) . . ?
B10 B4 B7 61.5(5) . . ?
B3B B4 B7 118.2(16) . . ?
B10 B4 B8 58.8(5) . . ?
B3B B4 B8 53.1(17) . . ?
B7 B4 B8 106.4(6) . . ?
B10 B4 S2A 117.2(6) . . ?
B7 B4 S2A 115.0(5) . . ?
B8 B4 S2A 64.9(4) . . ?
B10 B4 H4 136.7 . . ?
B3B B4 H4 112.1 . . ?
B7 B4 H4 111.0 . . ?
B8 B4 H4 141.7 . . ?
S2A B4 H4 104.7 . . ?
B11 B8 B10 63.5(6) . . ?
B11 B8 B4 105.4(6) . . ?
B10 B8 B4 56.2(5) . . ?
B11 B8 B5 58.6(5) . . ?
B10 B8 B5 103.4(6) . . ?
B4 B8 B5 97.2(5) . . ?
B11 B8 S2A 113.9(5) . . ?
B10 B8 S2A 109.4(5) . . ?
B4 B8 S2A 58.8(4) . . ?
B5 B8 S2A 61.0(4) . . ?
B11 B8 H8 118.6 . . ?
B10 B8 H8 122.1 . . ?
B4 B8 H8 128.4 . . ?
B5 B8 H8 127.5 . . ?
S2A B8 H8 117.9 . . ?
B3A B9 B11 114.6(7) . . ?
B3A B9 B6 60.5(6) . . ?
B11 B9 B6 60.3(5) . . ?
B3A B9 B10 114.4(7) . . ?
B11 B9 B10 61.2(5) . . ?
B6 B9 B10 106.5(6) . . ?
B3A B9 B7 58.9(6) . . ?
B11 B9 B7 102.9(6) . . ?
B6 B9 B7 95.7(6) . . ?
B10 B9 B7 59.5(5) . . ?
B3A B9 H9 116.2 . . ?
B11 B9 H9 120.1 . . ?
B6 B9 H9 127.0 . . ?
B10 B9 H9 119.0 . . ?
B7 B9 H9 129.7 . . ?
B4 B10 B8 65.1(6) . . ?
B4 B10 B9 116.4(7) . . ?
B8 B10 B9 112.0(7) . . ?
B4 B10 B7 63.3(5) . . ?
B8 B10 B7 112.5(6) . . ?
B9 B10 B7 61.1(5) . . ?
B4 B10 B11 108.1(6) . . ?
B8 B10 B11 58.1(5) . . ?
B9 B10 B11 58.6(6) . . ?
B7 B10 B11 102.1(6) . . ?
B4 B10 H10 116.2 . . ?
B8 B10 H10 118.2 . . ?
B9 B10 H10 118.0 . . ?
B7 B10 H10 122.1 . . ?
B11 B10 H10 127.3 . . ?
B8 B11 B5 64.9(5) . . ?
B8 B11 B9 113.8(7) . . ?
B5 B11 B9 110.7(6) . . ?
B8 B11 B6 117.3(6) . . ?
B5 B11 B6 62.5(5) . . ?
B9 B11 B6 60.2(5) . . ?
B8 B11 B10 58.5(5) . . ?
B5 B11 B10 104.4(6) . . ?
B9 B11 B10 60.2(6) . . ?
B6 B11 B10 105.6(6) . . ?
B8 B11 H11 115.5 . . ?
B5 B11 H11 120.7 . . ?
B9 B11 H11 119.4 . . ?
B6 B11 H11 119.3 . . ?
B10 B11 H11 126.7 . . ?

loop_
_geom_bond_atom_site_label_1
_geom_bond_atom_site_label_2
_geom_bond_distance
_geom_bond_site_symmetry_2
_geom_bond_publ_flag
Ir1A S2B 1.853(16) . ?
Ir1A B3A 2.122(13) . ?
Ir1A P2 2.311(2) . ?
Ir1A B6 2.337(9) . ?
Ir1A P1 2.340(2) . ?
Ir1A B5 2.388(9) . ?
Ir1A S2A 2.396(3) . ?
Ir1A B7 2.396(8) . ?
Ir1A B3B 2.59(3) . ?
Ir1A H1 1.46(9) . ?
S2A Ir1B 1.869(7) . ?
S2A B4 1.900(9) . ?
S2A B5 1.981(10) . ?
S2A B8 2.012(9) . ?
B3A B9 1.690(18) . ?
B3A B7 1.744(14) . ?
B3A B6 1.758(14) . ?
B3A Ir1B 2.607(14) . ?
Ir1B B3B 2.12(2) . ?
Ir1B P1 2.153(3) . ?
Ir1B B5 2.393(9) . ?
Ir1B S2B 2.404(15) . ?
Ir1B B7 2.436(9) . ?
Ir1B P2 2.518(5) . ?
Ir1B H1 2.04(9) . ?
S2B B6 1.84(2) . ?
S2B B7 1.99(2) . ?
S2B H1 1.62(17) . ?
B3B B4 1.81(8) . ?
B3B B5 1.82(7) . ?
P1 C12 1.802(9) . ?
P1 C13 1.806(9) . ?
P1 C11 1.812(9) . ?
C11 H11B 0.9800 . ?
C11 H11C 0.9800 . ?
C11 H11A 0.9800 . ?
C13 H2A 0.9800 . ?
C13 H2B 0.9800 . ?
C13 H13A 0.9800 . ?
C12 H12B 0.9800 . ?
C12 H12A 0.9800 . ?
C12 H12C 0.9800 . ?
P2 C23 1.809(9) . ?
P2 C22 1.809(9) . ?
P2 C21 1.811(8) . ?
C21 H21A 0.9800 . ?
C21 H21C 0.9800 . ?
C21 H21B 0.9800 . ?
C22 H22A 0.9800 . ?
C22 H22C 0.9800 . ?
C22 H22B 0.9800 . ?
C23 H23C 0.9800 . ?
C23 H23B 0.9800 . ?
C23 H23A 0.9800 . ?
B5 B11 1.779(12) . ?
B5 B6 1.854(12) . ?
B5 B8 1.888(13) . ?
B5 H5 1.1200 . ?
B6 B9 1.796(13) . ?
B6 B11 1.798(13) . ?
B6 H6 1.1200 . ?
B7 B10 1.815(13) . ?
B7 B9 1.845(13) . ?
B7 B4 1.845(12) . ?
B7 H7 1.1200 . ?
B4 B10 1.694(13) . ?
B4 B8 1.849(13) . ?
B4 H4 1.1200 . ?
B8 B11 1.737(13) . ?
B8 B10 1.744(14) . ?
B8 H8 1.1200 . ?
B9 B11 1.782(14) . ?
B9 B10 1.813(15) . ?
B9 H9 1.1200 . ?
B10 B11 1.831(14) . ?
B10 H10 1.1200 . ?
B11 H11 1.1200 . ?
